data_7123683
loop_
_publ_author_name
'Shi, Min'
'Zang, Wenqing'
'Wei, Yin'

_publ_section_title
;
 Gold(I)-Catalyzed Cascade Cyclization of O-Tethered 1,7-Enynes Bearing a
 Cyclopropane Moiety: Construction of multi-Substituted Furans
;
_journal_name_full 'Chemical Communications'
_journal_paper_doi 10.1039/C9CC03735G
_journal_year 2019
_chemical_formula_sum 'C16 H17 Br O'
_chemical_formula_weight 305.20
_space_group_crystal_system orthorhombic
_space_group_IT_number 61
_space_group_name_Hall '-P 2ac 2ab'
_space_group_name_H-M_alt 'P b c a'
_symmetry_space_group_name_Hall '-P 2ac 2ab'
_symmetry_space_group_name_H-M 'P b c a'
_atom_sites_solution_hydrogens geom
_audit_creation_method SHELXL-2013
_audit_update_record
;
2018-12-17 deposited with the CCDC.    2019-06-18 downloaded from the CCDC.
;
_cell_angle_alpha 90
_cell_angle_beta 90
_cell_angle_gamma 90
_cell_formula_units_Z 8
_cell_length_a 11.1989(4)
_cell_length_b 7.7847(3)
_cell_length_c 31.7495(10)
_cell_measurement_reflns_used 4868
_cell_measurement_temperature 193(2)
_cell_measurement_theta_max 54.760
_cell_measurement_theta_min 4.451
_cell_volume 2767.92(17)
_computing_cell_refinement 'Bruker SAINT'
_computing_data_collection 'Bruker APEX2'
_computing_data_reduction 'Bruker SAINT'
_computing_molecular_graphics 'Bruker SHELXTL'
_computing_publication_material 'Bruker SHELXTL'
_computing_structure_refinement 'SHELXL-2013 (Sheldrick, 2013)'
_computing_structure_solution 'SHELXS-97 (Sheldrick 2008)'
_diffrn_ambient_temperature 193(2)
_diffrn_measured_fraction_theta_full 0.996
_diffrn_measured_fraction_theta_max 0.997
_diffrn_measurement_device_type 'Bruker APEX-II CCD'
_diffrn_measurement_method '\f and \w scans'
_diffrn_radiation_type MoK\a
_diffrn_radiation_wavelength 0.71073
_diffrn_reflns_av_R_equivalents 0.0429
_diffrn_reflns_av_unetI/netI 0.0383
_diffrn_reflns_Laue_measured_fraction_full 0.996
_diffrn_reflns_Laue_measured_fraction_max 0.997
_diffrn_reflns_limit_h_max 13
_diffrn_reflns_limit_h_min -11
_diffrn_reflns_limit_k_max 9
_diffrn_reflns_limit_k_min -8
_diffrn_reflns_limit_l_max 38
_diffrn_reflns_limit_l_min -39
_diffrn_reflns_number 12584
_diffrn_reflns_point_group_measured_fraction_full 0.996
_diffrn_reflns_point_group_measured_fraction_max 0.997
_diffrn_reflns_theta_full 25.242
_diffrn_reflns_theta_max 25.992
_diffrn_reflns_theta_min 2.566
_exptl_absorpt_coefficient_mu 2.956
_exptl_absorpt_correction_T_max 0.7456
_exptl_absorpt_correction_T_min 0.4528
_exptl_absorpt_correction_type multi-scan
_exptl_absorpt_process_details sadabs
_exptl_crystal_colour colorless
_exptl_crystal_density_diffrn 1.465
_exptl_crystal_description prismatic
_exptl_crystal_F_000 1248
_exptl_crystal_size_max 0.200
_exptl_crystal_size_mid 0.170
_exptl_crystal_size_min 0.110
_refine_diff_density_max 0.792
_refine_diff_density_min -0.560
_refine_diff_density_rms 0.059
_refine_ls_extinction_coef 0.0022(5)
_refine_ls_extinction_expression Fc^*^=kFc[1+0.001xFc^2^\l^3^/sin(2\q)]^-1/4^
_refine_ls_extinction_method SHELXL
_refine_ls_goodness_of_fit_ref 1.052
_refine_ls_hydrogen_treatment constr
_refine_ls_matrix_type full
_refine_ls_number_parameters 165
_refine_ls_number_reflns 2711
_refine_ls_number_restraints 0
_refine_ls_restrained_S_all 1.052
_refine_ls_R_factor_all 0.0502
_refine_ls_R_factor_gt 0.0354
_refine_ls_shift/su_max 0.001
_refine_ls_shift/su_mean 0.000
_refine_ls_structure_factor_coef Fsqd
_refine_ls_weighting_details 'w=1/[\s^2^(Fo^2^)+(0.0328P)^2^+2.3673P] where P=(Fo^2^+2Fc^2^)/3'
_refine_ls_weighting_scheme calc
_refine_ls_wR_factor_gt 0.0836
_refine_ls_wR_factor_ref 0.0901
_reflns_Friedel_coverage 0.000
_reflns_number_gt 2095
_reflns_number_total 2711
_reflns_threshold_expression 'I > 2\s(I)'
_cod_data_source_file c9cc03735g2.cif
_cod_data_source_block d8v181055
_cod_database_code 7123683
_shelx_space_group_comment
; 
The symmetry employed for this shelxl refinement is uniquely defined 
by the following loop, which should always be used as a source of 
symmetry information in preference to the above space-group names. 
They are only intended as comments. 
;
_shelx_estimated_absorpt_t_min 0.589
_shelx_estimated_absorpt_t_max 0.737
_shelxl_version_number 2013-4

loop_
_space_group_symop_operation_xyz
'x, y, z'
'-x+1/2, -y, z+1/2'
'-x, y+1/2, -z+1/2'
'x+1/2, -y+1/2, -z'
'-x, -y, -z'
'x-1/2, y, -z-1/2'
'x, -y-1/2, z-1/2'
'-x-1/2, y-1/2, z'

loop_
_atom_site_label
_atom_site_type_symbol
_atom_site_fract_x
_atom_site_fract_y
_atom_site_fract_z
_atom_site_U_iso_or_equiv
_atom_site_adp_type
_atom_site_occupancy
_atom_site_site_symmetry_order
_atom_site_calc_flag
_atom_site_refinement_flags_posn
_atom_site_refinement_flags_adp
Br1 Br 0.35588(3) 0.42312(4) 0.17785(2) 0.04888(16) Uani 1 1 d . .
O1 O 0.6002(2) 0.1403(3) 0.45768(7) 0.0596(7) Uani 1 1 d . .
C1 C 0.3893(2) 0.2148(3) 0.36403(8) 0.0272(6) Uani 1 1 d . .
C2 C 0.3349(3) 0.0590(4) 0.38606(8) 0.0384(7) Uani 1 1 d . .
H2A H 0.3628 -0.0530 0.3751 0.046 Uiso 1 1 calc R U
H2B H 0.2468 0.0625 0.3886 0.046 Uiso 1 1 calc R U
C3 C 0.4032(3) 0.1228(3) 0.42613(8) 0.0317(6) Uani 1 1 d . .
C4 C 0.4449(2) 0.2702(3) 0.39916(8) 0.0263(6) Uani 1 1 d . .
C5 C 0.5387(3) 0.3846(4) 0.41439(9) 0.0335(6) Uani 1 1 d . .
C6 C 0.5662(4) 0.5567(4) 0.39678(11) 0.0580(10) Uani 1 1 d . .
H6A H 0.5147 0.6002 0.3738 0.070 Uiso 1 1 calc R U
H6B H 0.6511 0.5909 0.3948 0.070 Uiso 1 1 calc R U
C7 C 0.5119(4) 0.5413(4) 0.44016(11) 0.0559(9) Uani 1 1 d . .
H7A H 0.5637 0.5655 0.4647 0.067 Uiso 1 1 calc R U
H7B H 0.4272 0.5748 0.4437 0.067 Uiso 1 1 calc R U
C8 C 0.6404(3) 0.2710(5) 0.42874(11) 0.0574(10) Uani 1 1 d . .
H8A H 0.6774 0.2156 0.4039 0.069 Uiso 1 1 calc R U
H8B H 0.7020 0.3425 0.4426 0.069 Uiso 1 1 calc R U
C9 C 0.5141(4) 0.0228(4) 0.43873(10) 0.0513(9) Uani 1 1 d . .
H9A H 0.4925 -0.0682 0.4592 0.062 Uiso 1 1 calc R U
H9B H 0.5496 -0.0326 0.4136 0.062 Uiso 1 1 calc R U
C10 C 0.3267(3) 0.1691(4) 0.46396(9) 0.0439(8) Uani 1 1 d . .
H10A H 0.3745 0.2348 0.4842 0.066 Uiso 1 1 calc R U
H10B H 0.2976 0.0637 0.4774 0.066 Uiso 1 1 calc R U
H10C H 0.2586 0.2385 0.4547 0.066 Uiso 1 1 calc R U
C11 C 0.3829(2) 0.2672(3) 0.31967(7) 0.0264(6) Uani 1 1 d . .
C12 C 0.2875(2) 0.2128(3) 0.29493(8) 0.0293(6) Uani 1 1 d . .
H12 H 0.2270 0.1428 0.3070 0.035 Uiso 1 1 calc R U
C13 C 0.2794(3) 0.2594(3) 0.25295(8) 0.0319(6) Uani 1 1 d . .
H13 H 0.2136 0.2225 0.2364 0.038 Uiso 1 1 calc R U
C14 C 0.3673(2) 0.3594(3) 0.23557(8) 0.0288(6) Uani 1 1 d . .
C15 C 0.4642(3) 0.4149(4) 0.25878(9) 0.0339(6) Uani 1 1 d . .
H15 H 0.5246 0.4838 0.2463 0.041 Uiso 1 1 calc R U
C16 C 0.4712(2) 0.3674(4) 0.30105(9) 0.0314(6) Uani 1 1 d . .
H16 H 0.5374 0.4041 0.3174 0.038 Uiso 1 1 calc R U

loop_
_atom_site_aniso_label
_atom_site_aniso_U_11
_atom_site_aniso_U_22
_atom_site_aniso_U_33
_atom_site_aniso_U_23
_atom_site_aniso_U_13
_atom_site_aniso_U_12
Br1 0.0803(3) 0.0439(2) 0.02244(18) 0.00273(13) 0.00000(14) 0.00219(18)
O1 0.0655(16) 0.0661(16) 0.0474(13) 0.0010(13) -0.0219(13) 0.0178(14)
C1 0.0313(14) 0.0223(13) 0.0281(13) 0.0006(11) -0.0044(11) -0.0020(11)
C2 0.058(2) 0.0298(15) 0.0269(14) -0.0013(12) -0.0030(13) -0.0167(15)
C3 0.0481(17) 0.0218(13) 0.0251(13) -0.0018(11) -0.0065(12) -0.0056(12)
C4 0.0298(14) 0.0222(13) 0.0268(12) 0.0000(11) -0.0025(11) 0.0008(11)
C5 0.0338(15) 0.0348(15) 0.0320(14) -0.0031(12) -0.0017(12) -0.0076(12)
C6 0.068(2) 0.049(2) 0.057(2) 0.0012(17) -0.0016(19) -0.0316(19)
C7 0.068(2) 0.0420(19) 0.058(2) -0.0171(16) -0.0052(19) -0.0160(17)
C8 0.0361(18) 0.084(3) 0.052(2) -0.005(2) -0.0103(15) 0.0033(19)
C9 0.080(3) 0.0399(18) 0.0337(16) 0.0003(14) -0.0078(17) 0.0182(18)
C10 0.058(2) 0.0425(18) 0.0316(15) -0.0039(13) -0.0001(14) -0.0122(16)
C11 0.0323(14) 0.0213(13) 0.0254(13) -0.0004(10) -0.0013(11) 0.0035(11)
C12 0.0321(15) 0.0265(14) 0.0292(13) 0.0021(11) -0.0011(11) -0.0035(12)
C13 0.0364(16) 0.0280(14) 0.0311(13) -0.0033(12) -0.0066(12) 0.0002(12)
C14 0.0425(16) 0.0234(13) 0.0204(12) 0.0010(10) 0.0005(11) 0.0071(12)
C15 0.0362(16) 0.0310(15) 0.0346(15) 0.0034(12) 0.0059(12) -0.0024(13)
C16 0.0290(14) 0.0317(14) 0.0334(14) -0.0010(12) -0.0040(12) -0.0019(12)

loop_
_atom_type_symbol
_atom_type_description
_atom_type_scat_dispersion_real
_atom_type_scat_dispersion_imag
_atom_type_scat_source
C C 0.0033 0.0016 'International Tables Vol C Tables 4.2.6.8 and 6.1.1.4'
H H 0.0000 0.0000 'International Tables Vol C Tables 4.2.6.8 and 6.1.1.4'
Br Br -0.2901 2.4595 'International Tables Vol C Tables 4.2.6.8 and 6.1.1.4'
O O 0.0106 0.0060 'International Tables Vol C Tables 4.2.6.8 and 6.1.1.4'

loop_
_geom_angle_atom_site_label_1
_geom_angle_atom_site_label_2
_geom_angle_atom_site_label_3
_geom_angle
C8 O1 C9 112.7(2)
C4 C1 C11 136.6(2)
C4 C1 C2 93.4(2)
C11 C1 C2 129.9(2)
C1 C2 C3 85.7(2)
C1 C2 H2A 114.4
C3 C2 H2A 114.4
C1 C2 H2B 114.4
C3 C2 H2B 114.4
H2A C2 H2B 111.5
C4 C3 C10 116.4(2)
C4 C3 C9 106.7(3)
C10 C3 C9 112.0(2)
C4 C3 C2 86.06(19)
C10 C3 C2 116.3(3)
C9 C3 C2 116.8(2)
C1 C4 C5 143.3(3)
C1 C4 C3 94.8(2)
C5 C4 C3 120.0(2)
C4 C5 C6 125.1(3)
C4 C5 C7 122.3(3)
C6 C5 C7 60.8(2)
C4 C5 C8 106.6(2)
C6 C5 C8 119.0(3)
C7 C5 C8 117.5(3)
C5 C6 C7 60.1(2)
C5 C6 H6A 117.8
C7 C6 H6A 117.8
C5 C6 H6B 117.8
C7 C6 H6B 117.8
H6A C6 H6B 114.9
C5 C7 C6 59.1(2)
C5 C7 H7A 117.9
C6 C7 H7A 117.9
C5 C7 H7B 117.9
C6 C7 H7B 117.9
H7A C7 H7B 115.0
O1 C8 C5 111.7(3)
O1 C8 H8A 109.3
C5 C8 H8A 109.3
O1 C8 H8B 109.3
C5 C8 H8B 109.3
H8A C8 H8B 107.9
O1 C9 C3 109.1(2)
O1 C9 H9A 109.9
C3 C9 H9A 109.9
O1 C9 H9B 109.9
C3 C9 H9B 109.9
H9A C9 H9B 108.3
C3 C10 H10A 109.5
C3 C10 H10B 109.5
H10A C10 H10B 109.5
C3 C10 H10C 109.5
H10A C10 H10C 109.5
H10B C10 H10C 109.5
C16 C11 C12 118.4(2)
C16 C11 C1 122.0(2)
C12 C11 C1 119.6(2)
C13 C12 C11 120.9(3)
C13 C12 H12 119.5
C11 C12 H12 119.5
C14 C13 C12 119.3(3)
C14 C13 H13 120.3
C12 C13 H13 120.3
C13 C14 C15 121.8(2)
C13 C14 Br1 119.2(2)
C15 C14 Br1 119.0(2)
C14 C15 C16 118.3(3)
C14 C15 H15 120.8
C16 C15 H15 120.8
C11 C16 C15 121.2(3)
C11 C16 H16 119.4
C15 C16 H16 119.4

loop_
_geom_bond_atom_site_label_1
_geom_bond_atom_site_label_2
_geom_bond_distance
Br1 C14 1.903(2)
O1 C8 1.443(4)
O1 C9 1.459(4)
C1 C4 1.348(4)
C1 C11 1.468(3)
C1 C2 1.527(4)
C2 C3 1.565(4)
C2 H2A 0.9900
C2 H2B 0.9900
C3 C4 1.506(4)
C3 C10 1.519(4)
C3 C9 1.519(5)
C4 C5 1.459(4)
C5 C6 1.484(4)
C5 C7 1.499(4)
C5 C8 1.512(4)
C6 C7 1.510(5)
C6 H6A 0.9900
C6 H6B 0.9900
C7 H7A 0.9900
C7 H7B 0.9900
C8 H8A 0.9900
C8 H8B 0.9900
C9 H9A 0.9900
C9 H9B 0.9900
C10 H10A 0.9800
C10 H10B 0.9800
C10 H10C 0.9800
C11 C16 1.391(4)
C11 C12 1.393(4)
C12 C13 1.384(4)
C12 H12 0.9500
C13 C14 1.371(4)
C13 H13 0.9500
C14 C15 1.381(4)
C15 C16 1.394(4)
C15 H15 0.9500
C16 H16 0.9500

loop_
_geom_torsion_atom_site_label_1
_geom_torsion_atom_site_label_2
_geom_torsion_atom_site_label_3
_geom_torsion_atom_site_label_4
_geom_torsion
C4 C1 C2 C3 -1.5(2)
C11 C1 C2 C3 175.4(3)
C1 C2 C3 C4 1.3(2)
C1 C2 C3 C10 118.9(3)
C1 C2 C3 C9 -105.4(3)
C11 C1 C4 C5 -13.0(7)
C2 C1 C4 C5 163.6(4)
C11 C1 C4 C3 -175.0(3)
C2 C1 C4 C3 1.5(2)
C10 C3 C4 C1 -118.9(3)
C9 C3 C4 C1 115.3(2)
C2 C3 C4 C1 -1.5(2)
C10 C3 C4 C5 73.3(3)
C9 C3 C4 C5 -52.4(3)
C2 C3 C4 C5 -169.2(3)
C1 C4 C5 C6 37.4(6)
C3 C4 C5 C6 -163.4(3)
C1 C4 C5 C7 112.2(4)
C3 C4 C5 C7 -88.5(4)
C1 C4 C5 C8 -108.5(4)
C3 C4 C5 C8 50.7(3)
C4 C5 C6 C7 110.7(3)
C8 C5 C6 C7 -107.2(3)
C4 C5 C7 C6 -115.3(3)
C8 C5 C7 C6 109.6(3)
C9 O1 C8 C5 62.3(4)
C4 C5 C8 O1 -52.0(3)
C6 C5 C8 O1 159.7(3)
C7 C5 C8 O1 89.6(3)
C8 O1 C9 C3 -62.7(3)
C4 C3 C9 O1 53.2(3)
C10 C3 C9 O1 -75.2(3)
C2 C3 C9 O1 147.3(2)
C4 C1 C11 C16 21.7(5)
C2 C1 C11 C16 -153.8(3)
C4 C1 C11 C12 -159.6(3)
C2 C1 C11 C12 24.9(4)
C16 C11 C12 C13 -1.0(4)
C1 C11 C12 C13 -179.7(2)
C11 C12 C13 C14 0.5(4)
C12 C13 C14 C15 0.2(4)
C12 C13 C14 Br1 180.0(2)
C13 C14 C15 C16 -0.3(4)
Br1 C14 C15 C16 179.9(2)
C12 C11 C16 C15 0.9(4)
C1 C11 C16 C15 179.5(3)
C14 C15 C16 C11 -0.3(4)
